data_7012353
loop_
_publ_author_name
'J\'er\^ome Elha\"ik'
'Victoria A. Money'
'Simon A. Barrett'
'Colin A. Kilner'
'Ivana Radosavljevic Evans'
'Malcolm A. Halcrow'

_publ_section_title
;
 The spin-states and spin-crossover behaviour of iron(II) complexes of
 2,6-dipyrazol-1-ylpyrazine derivatives
;
_journal_issue 10
_journal_name_full 'Dalton Trans.'
_journal_page_first 2053
_journal_page_last 2060
_journal_paper_doi 10.1039/b210368k
_journal_year 2003
_chemical_formula_moiety 'C20 H16 Fe N12, 2[B F4], 3[C H3 N O2]'
_chemical_formula_sum 'C23 H25 B2 F8 Fe N15 O6'
_chemical_formula_weight 837.05
_chemical_name_systematic
; 
Bis[2,6-bis(pyrazol-1-yl)pyrazine]iron(II) ditetrafluoroborate
tris-nitromethane solvate
;
_space_group_IT_number 14
_symmetry_cell_setting monoclinic
_symmetry_space_group_name_Hall '-P 2yn'
_symmetry_space_group_name_H-M 'P 1 21/n 1'
_atom_sites_solution_hydrogens geom
_atom_sites_solution_primary direct
_atom_sites_solution_secondary difmap
_audit_creation_method SHELXL-97
_cell_angle_alpha 90.00
_cell_angle_beta 107.4285(4)
_cell_angle_gamma 90.00
_cell_formula_units_Z 4
_cell_length_a 16.9138(2)
_cell_length_b 8.3045(1)
_cell_length_c 26.3119(4)
_cell_measurement_reflns_used 30653
_cell_measurement_temperature 300(2)
_cell_measurement_theta_max 26.00
_cell_measurement_theta_min 1.28
_cell_volume 3526.12(8)
_computing_cell_refinement 'DENZO-SMN (Otwinowski & Minor, 1996)'
_computing_data_collection 'COLLECT (Nonius, 1999)'
_computing_data_reduction 'DENZO-SMN (Otwinowski & Minor, 1996)'
_computing_molecular_graphics 'ORTEX (McArdle, 1995)'
_computing_publication_material 'local program'
_computing_structure_refinement 'SHELXL-97 (Sheldrick, 1997)'
_computing_structure_solution 'SHELXS-97 (Sheldrick, 1990)'
_diffrn_ambient_temperature 300(2)
_diffrn_detector_area_resol_mean 9.091
_diffrn_measured_fraction_theta_full 0.996
_diffrn_measured_fraction_theta_max 0.996
_diffrn_measurement_device_type 'Nonius KappaCCD diffractometer'
_diffrn_measurement_method 'Area detector scans'
_diffrn_radiation_monochromator graphite
_diffrn_radiation_source 'fine-focus sealed tube'
_diffrn_radiation_type MoK\a
_diffrn_radiation_wavelength 0.71073
_diffrn_reflns_av_R_equivalents 0.0825
_diffrn_reflns_av_sigmaI/netI 0.0505
_diffrn_reflns_limit_h_max 20
_diffrn_reflns_limit_h_min -20
_diffrn_reflns_limit_k_max 10
_diffrn_reflns_limit_k_min -9
_diffrn_reflns_limit_l_max 32
_diffrn_reflns_limit_l_min -26
_diffrn_reflns_number 30653
_diffrn_reflns_theta_full 26.00
_diffrn_reflns_theta_max 26.00
_diffrn_reflns_theta_min 1.28
_exptl_absorpt_coefficient_mu 0.531
_exptl_absorpt_correction_T_max 0.8786
_exptl_absorpt_correction_T_min 0.7960
_exptl_absorpt_correction_type multi-scan
_exptl_absorpt_process_details
;
Using multiple and symmetry-related data measurements via the program 
SORTAV See R.H. Blessing, Acta Cryst (1995), A51, 33-38 
;
_exptl_crystal_colour Orange
_exptl_crystal_density_diffrn 1.577
_exptl_crystal_density_method 'not measured'
_exptl_crystal_description 'Rectangular prism'
_exptl_crystal_F_000 1696
_exptl_crystal_size_max 0.45
_exptl_crystal_size_mid 0.36
_exptl_crystal_size_min 0.25
_refine_diff_density_max 0.788
_refine_diff_density_min -0.803
_refine_diff_density_rms 0.207
_refine_ls_extinction_coef 0.073(5)
_refine_ls_extinction_expression Fc^*^=kFc[1+0.001xFc^2^\l^3^/sin(2\q)]^-1/4^
_refine_ls_extinction_method SHELXL
_refine_ls_goodness_of_fit_ref 1.094
_refine_ls_hydrogen_treatment constr
_refine_ls_matrix_type full
_refine_ls_number_parameters 526
_refine_ls_number_reflns 6902
_refine_ls_number_restraints 88
_refine_ls_restrained_S_all 1.104
_refine_ls_R_factor_all 0.1027
_refine_ls_R_factor_gt 0.0788
_refine_ls_shift/su_max 0.001
_refine_ls_shift/su_mean 0.000
_refine_ls_structure_factor_coef Fsqd
_refine_ls_weighting_details 'calc w=1/[\s^2^(Fo^2^)+(0.1432P)^2^+2.1941P] where P=(Fo^2^+2Fc^2^)/3'
_refine_ls_weighting_scheme calc
_refine_ls_wR_factor_gt 0.2077
_refine_ls_wR_factor_ref 0.2376
_reflns_number_gt 5334
_reflns_number_total 6902
_reflns_threshold_expression >2sigma(I)
_cod_data_source_file b210368k.txt
_cod_data_source_block je10rt
_cod_depositor_comments
;
The following automatic conversions were performed:
'_symmetry_cell_setting' value 'Monoclinic' changed to 'monoclinic'
according to '/home/saulius/struct/CIF-dictionaries/cif_core.dic'
dictionary named 'cif_core.dic' version 2.4.1 from 2010-06-29.

Automatic conversion script
Id: cif_fix_enum 1527 2010-12-29 10:47:43Z saulius 
;
_cod_original_cell_volume 3526.13(8)
_cod_original_sg_symbol_H-M 'P 21/n'
_cod_database_code 7012353

loop_
_symmetry_equiv_pos_as_xyz
'x, y, z'
'-x+1/2, y+1/2, -z+1/2'
'-x, -y, -z'
'x-1/2, -y-1/2, z-1/2'

loop_
_atom_site_label
_atom_site_type_symbol
_atom_site_fract_x
_atom_site_fract_y
_atom_site_fract_z
_atom_site_U_iso_or_equiv
_atom_site_adp_type
_atom_site_occupancy
_atom_site_symmetry_multiplicity
_atom_site_calc_flag
_atom_site_refinement_flags
_atom_site_disorder_assembly
_atom_site_disorder_group
Fe1 Fe 0.57301(3) 0.01808(6) 0.34509(2) 0.0466(3) Uani 1 1 d . . .
N2 N 0.45594(18) 0.0150(3) 0.28651(12) 0.0432(6) Uani 1 1 d . . .
C3 C 0.4064(2) -0.1122(4) 0.28044(14) 0.0465(8) Uani 1 1 d . . .
C4 C 0.3295(2) -0.1130(5) 0.24265(16) 0.0566(9) Uani 1 1 d . . .
H4 H 0.2963 -0.2043 0.2385 0.068 Uiso 1 1 calc R . .
N5 N 0.3023(2) 0.0148(4) 0.21225(15) 0.0634(9) Uani 1 1 d . . .
C6 C 0.3515(2) 0.1434(5) 0.21822(17) 0.0592(10) Uani 1 1 d . . .
H6 H 0.3336 0.2343 0.1973 0.071 Uiso 1 1 calc R . .
C7 C 0.4291(2) 0.1421(4) 0.25542(14) 0.0469(8) Uani 1 1 d . . .
N8 N 0.43996(18) -0.2377(3) 0.31617(13) 0.0488(7) Uani 1 1 d . . .
N9 N 0.51709(18) -0.2164(4) 0.35105(12) 0.0516(7) Uani 1 1 d . . .
C10 C 0.5288(3) -0.3452(5) 0.38215(18) 0.0646(11) Uani 1 1 d . . .
H10 H 0.5767 -0.3647 0.4101 0.078 Uiso 1 1 calc R . .
C11 C 0.4610(3) -0.4472(5) 0.3679(2) 0.0739(13) Uani 1 1 d . . .
H11 H 0.4550 -0.5447 0.3837 0.089 Uiso 1 1 calc R . .
C12 C 0.4051(3) -0.3757(5) 0.3259(2) 0.0657(11) Uani 1 1 d . . .
H12 H 0.3528 -0.4144 0.3074 0.079 Uiso 1 1 calc R . .
N13 N 0.48561(17) 0.2700(4) 0.26590(12) 0.0487(7) Uani 1 1 d . . .
N14 N 0.55682(18) 0.2540(4) 0.30714(12) 0.0515(7) Uani 1 1 d . . .
C15 C 0.5987(3) 0.3895(5) 0.30591(18) 0.0612(10) Uani 1 1 d . . .
H15 H 0.6502 0.4137 0.3297 0.073 Uiso 1 1 calc R . .
C16 C 0.5562(3) 0.4892(5) 0.2650(2) 0.0652(11) Uani 1 1 d . . .
H16 H 0.5733 0.5891 0.2563 0.078 Uiso 1 1 calc R . .
C17 C 0.4842(3) 0.4123(5) 0.23995(17) 0.0578(9) Uani 1 1 d . . .
H17 H 0.4422 0.4496 0.2107 0.069 Uiso 1 1 calc R . .
N18 N 0.69207(19) -0.0077(3) 0.40135(13) 0.0476(7) Uani 1 1 d . . .
C19 C 0.7051(2) 0.0321(5) 0.45226(15) 0.0535(9) Uani 1 1 d . . .
C20 C 0.7824(3) 0.0174(6) 0.48863(19) 0.0734(13) Uani 1 1 d . . .
H20 H 0.7903 0.0460 0.5240 0.088 Uiso 1 1 calc R . .
N21 N 0.8457(3) -0.0367(6) 0.47397(18) 0.0832(12) Uani 1 1 d . . .
C22 C 0.8338(3) -0.0752(6) 0.4229(2) 0.0731(12) Uani 1 1 d . . .
H22 H 0.8780 -0.1123 0.4120 0.088 Uiso 1 1 calc R . .
C23 C 0.7559(2) -0.0603(5) 0.38608(16) 0.0538(9) Uani 1 1 d . . .
N24 N 0.6339(2) 0.0883(4) 0.46284(12) 0.0550(8) Uani 1 1 d . . .
N25 N 0.56224(19) 0.0999(4) 0.42162(13) 0.0540(8) Uani 1 1 d . . .
C26 C 0.5073(3) 0.1610(5) 0.44312(18) 0.0623(10) Uani 1 1 d . . .
H26 H 0.4522 0.1819 0.4245 0.075 Uiso 1 1 calc R . .
C27 C 0.5428(3) 0.1896(6) 0.4970(2) 0.0769(13) Uani 1 1 d . . .
H27 H 0.5168 0.2327 0.5204 0.092 Uiso 1 1 calc R . .
C28 C 0.6227(3) 0.1425(6) 0.50877(17) 0.0710(12) Uani 1 1 d . . .
H28 H 0.6624 0.1466 0.5420 0.085 Uiso 1 1 calc R . .
N29 N 0.73608(19) -0.0923(4) 0.33202(13) 0.0561(8) Uani 1 1 d . . .
N30 N 0.65694(19) -0.0597(4) 0.30090(13) 0.0534(7) Uani 1 1 d . . .
C31 C 0.6561(3) -0.0954(6) 0.25178(18) 0.0683(11) Uani 1 1 d . . .
H31 H 0.6105 -0.0823 0.2218 0.082 Uiso 1 1 calc R . .
C32 C 0.7325(3) -0.1552(7) 0.2509(2) 0.0803(14) Uani 1 1 d . . .
H32 H 0.7467 -0.1908 0.2212 0.096 Uiso 1 1 calc R . .
C33 C 0.7818(3) -0.1510(6) 0.3018(2) 0.0769(13) Uani 1 1 d . . .
H33 H 0.8371 -0.1825 0.3139 0.092 Uiso 1 1 calc R . .
B34A B 0.2269(11) 0.533(2) 0.1423(7) 0.07(2) Uiso 0.33 1 d PD A 1
F35A F 0.2254(5) 0.6034(11) 0.0931(3) 0.063(2) Uiso 0.33 1 d PD A 1
F36A F 0.3048(7) 0.5476(15) 0.1781(5) 0.091(5) Uiso 0.33 1 d PD A 1
F37A F 0.1682(6) 0.6230(14) 0.1586(5) 0.074(3) Uiso 0.33 1 d PD A 1
F38A F 0.2066(7) 0.3747(12) 0.1332(5) 0.074(4) Uiso 0.33 1 d PD A 1
B34B B 0.2221(9) 0.5548(18) 0.1478(6) 0.052(6) Uiso 0.33 1 d PD B 2
F35B F 0.2565(8) 0.6065(15) 0.1087(4) 0.075(3) Uiso 0.33 1 d PD B 2
F36B F 0.2843(7) 0.5135(15) 0.1947(5) 0.082(5) Uiso 0.33 1 d PD B 2
F37B F 0.1780(6) 0.6793(13) 0.1616(5) 0.066(3) Uiso 0.33 1 d PD B 2
F38B F 0.1682(5) 0.4253(11) 0.1318(4) 0.070(3) Uiso 0.33 1 d PD B 2
B34C B 0.2303(11) 0.533(2) 0.1457(7) 0.060(18) Uiso 0.33 1 d PD C 3
F35C F 0.2560(8) 0.5627(14) 0.1014(5) 0.072(3) Uiso 0.33 1 d PD C 3
F36C F 0.2966(8) 0.5364(17) 0.1914(5) 0.063(4) Uiso 0.33 1 d PD C 3
F37C F 0.1735(9) 0.655(2) 0.1492(6) 0.096(6) Uiso 0.33 1 d PD C 3
F38C F 0.1931(8) 0.3856(12) 0.1412(4) 0.059(3) Uiso 0.33 1 d PD C 3
B39A B 0.4639(8) 0.1967(16) 0.1052(6) 0.050(4) Uiso 0.33 1 d PD D 1
F40A F 0.3990(6) 0.2847(14) 0.1135(6) 0.083(3) Uiso 0.33 1 d PD D 1
F41A F 0.4370(9) 0.0369(14) 0.0945(6) 0.123(6) Uiso 0.33 1 d PD D 1
F42A F 0.4869(6) 0.2527(12) 0.0618(4) 0.087(3) Uiso 0.33 1 d PD D 1
F43A F 0.5338(6) 0.2051(18) 0.1498(5) 0.113(4) Uiso 0.33 1 d PD D 1
B39B B 0.4693(6) 0.1737(13) 0.1162(4) 0.091(4) Uiso 0.67 1 d PD . .
F40B F 0.3868(7) 0.2433(18) 0.0948(6) 0.115(4) Uiso 0.33 1 d PD E 2
F41B F 0.4792(11) 0.099(2) 0.0725(6) 0.184(8) Uiso 0.33 1 d PD E 2
F42B F 0.5230(6) 0.3062(14) 0.1315(5) 0.110(3) Uiso 0.33 1 d PD E 2
F43B F 0.4730(11) 0.0803(19) 0.1585(6) 0.153(5) Uiso 0.33 1 d PD E 2
F40C F 0.3982(7) 0.2321(16) 0.1217(5) 0.096(4) Uiso 0.33 1 d PD E 3
F41C F 0.4543(8) 0.0348(11) 0.0841(4) 0.077(3) Uiso 0.33 1 d PD E 3
F42C F 0.5100(8) 0.2797(15) 0.0910(7) 0.128(4) Uiso 0.33 1 d PD E 3
F43C F 0.5194(8) 0.1372(17) 0.1661(4) 0.115(4) Uiso 0.33 1 d PD E 3
C44A C 0.4318(7) 0.6659(13) 0.0941(5) 0.080(3) Uiso 0.50 1 d PD F 1
H44A H 0.4257 0.7471 0.0672 0.120 Uiso 0.50 1 calc PR F 1
H44B H 0.3808 0.6555 0.1028 0.120 Uiso 0.50 1 calc PR F 1
H44C H 0.4452 0.5649 0.0810 0.120 Uiso 0.50 1 calc PR F 1
N45A N 0.4967(5) 0.7110(11) 0.1407(4) 0.064(2) Uiso 0.50 1 d PD F 1
O46A O 0.5709(6) 0.6867(13) 0.1500(4) 0.099(3) Uiso 0.50 1 d PD F 1
O47A O 0.4681(6) 0.7563(12) 0.1759(4) 0.089(3) Uiso 0.50 1 d PD F 1
C44B C 0.4600(8) 0.6623(16) 0.0809(5) 0.096(4) Uiso 0.50 1 d PD G 2
H44D H 0.4892 0.6635 0.0548 0.144 Uiso 0.50 1 calc PR G 2
H44E H 0.4174 0.7430 0.0723 0.144 Uiso 0.50 1 calc PR G 2
H44F H 0.4354 0.5583 0.0813 0.144 Uiso 0.50 1 calc PR G 2
N45B N 0.5184(11) 0.696(3) 0.1339(7) 0.149(7) Uiso 0.50 1 d PD G 2
O46B O 0.5837(8) 0.7174(17) 0.1346(6) 0.135(5) Uiso 0.50 1 d PD G 2
O47B O 0.4881(10) 0.722(2) 0.1706(7) 0.152(6) Uiso 0.50 1 d PD G 2
C48A C 0.2535(12) 0.967(3) 0.0752(7) 0.084(5) Uiso 0.40 1 d PD H 1
H48A H 0.2720 1.0765 0.0767 0.125 Uiso 0.40 1 calc PR H 1
H48B H 0.2985 0.8960 0.0755 0.125 Uiso 0.40 1 calc PR H 1
H48C H 0.2347 0.9446 0.1054 0.125 Uiso 0.40 1 calc PR H 1
N49A N 0.1846(10) 0.941(2) 0.0256(7) 0.112(7) Uiso 0.40 1 d PD H 1
O50A O 0.1145(7) 0.9231(16) 0.0227(5) 0.088(3) Uiso 0.40 1 d PD H 1
O51A O 0.2154(10) 0.867(3) -0.0053(7) 0.135(6) Uiso 0.40 1 d PD H 1
C48B C 0.2310(10) 0.993(2) 0.0815(6) 0.067(4) Uiso 0.40 1 d PD I 2
H48D H 0.1971 1.0860 0.0805 0.101 Uiso 0.40 1 calc PR I 2
H48E H 0.2867 1.0256 0.0849 0.101 Uiso 0.40 1 calc PR I 2
H48F H 0.2306 0.9265 0.1114 0.101 Uiso 0.40 1 calc PR I 2
N49B N 0.1976(6) 0.8989(12) 0.0313(3) 0.076(3) Uiso 0.60 1 d PD . .
O50B O 0.1274(8) 0.862(2) 0.0222(6) 0.102(4) Uiso 0.40 1 d PD I 2
O51B O 0.2399(9) 0.8319(19) 0.0062(6) 0.113(5) Uiso 0.40 1 d PD I 2
C48C C 0.245(2) 0.940(4) 0.0880(9) 0.068(8) Uiso 0.20 1 d PD I 3
H48G H 0.2463 1.0549 0.0924 0.102 Uiso 0.20 1 calc PR I 3
H48H H 0.3000 0.8988 0.0962 0.102 Uiso 0.20 1 calc PR I 3
H48I H 0.2172 0.8927 0.1115 0.102 Uiso 0.20 1 calc PR I 3
O50C O 0.2131(19) 0.994(3) -0.0038(11) 0.135(10) Uiso 0.20 1 d PD I 3
O51C O 0.153(2) 0.791(4) 0.0107(14) 0.177(14) Uiso 0.20 1 d PD I 3
C52A C 0.6230(9) 0.9911(18) 0.0389(6) 0.097(4) Uiso 0.50 1 d PD J 1
H52A H 0.5689 0.9769 0.0430 0.146 Uiso 0.50 1 calc PR J 1
H52B H 0.6273 0.9287 0.0091 0.146 Uiso 0.50 1 calc PR J 1
H52C H 0.6315 1.1029 0.0328 0.146 Uiso 0.50 1 calc PR J 1
N53A N 0.6870(5) 0.9367(10) 0.0881(4) 0.068(2) Uiso 0.50 1 d PD J 1
O54A O 0.7250(5) 0.8128(10) 0.0979(4) 0.099(2) Uiso 0.50 1 d PD J 1
O55A O 0.7060(6) 1.0420(10) 0.1194(4) 0.095(2) Uiso 0.50 1 d PD J 1
C52B C 0.6165(7) 0.9337(19) 0.0434(6) 0.092(4) Uiso 0.50 1 d PD K 2
H52D H 0.5813 1.0167 0.0500 0.137 Uiso 0.50 1 calc PR K 2
H52E H 0.5996 0.8313 0.0536 0.137 Uiso 0.50 1 calc PR K 2
H52F H 0.6123 0.9318 0.0063 0.137 Uiso 0.50 1 calc PR K 2
N53B N 0.7062(6) 0.9672(12) 0.0761(4) 0.083(3) Uiso 0.50 1 d PD K 2
O54B O 0.7515(7) 0.8598(12) 0.0697(4) 0.128(3) Uiso 0.50 1 d PD K 2
O55B O 0.7337(6) 1.0715(11) 0.1071(4) 0.095(2) Uiso 0.50 1 d PD K 2

loop_
_atom_site_aniso_label
_atom_site_aniso_U_11
_atom_site_aniso_U_22
_atom_site_aniso_U_33
_atom_site_aniso_U_23
_atom_site_aniso_U_13
_atom_site_aniso_U_12
Fe1 0.0390(3) 0.0533(4) 0.0421(4) 0.0003(2) 0.0039(2) 0.00371(19)
N2 0.0376(14) 0.0469(15) 0.0432(16) 0.0009(12) 0.0091(12) 0.0014(11)
C3 0.0432(17) 0.0489(18) 0.0476(19) -0.0027(15) 0.0138(15) -0.0034(14)
C4 0.0484(19) 0.057(2) 0.058(2) -0.0041(18) 0.0068(17) -0.0073(17)
N5 0.0485(18) 0.074(2) 0.056(2) 0.0042(16) -0.0013(16) -0.0047(15)
C6 0.051(2) 0.060(2) 0.056(2) 0.0106(18) 0.0006(17) 0.0026(17)
C7 0.0453(18) 0.0493(18) 0.0436(19) 0.0016(15) 0.0096(15) 0.0005(14)
N8 0.0464(15) 0.0436(15) 0.0572(18) 0.0023(13) 0.0167(14) 0.0021(12)
N9 0.0531(17) 0.0490(16) 0.0500(17) 0.0023(14) 0.0115(14) 0.0072(13)
C10 0.074(3) 0.060(2) 0.061(2) 0.012(2) 0.022(2) 0.017(2)
C11 0.085(3) 0.057(2) 0.092(4) 0.022(2) 0.045(3) 0.012(2)
C12 0.062(2) 0.050(2) 0.092(3) 0.006(2) 0.034(2) -0.0013(18)
N13 0.0463(15) 0.0513(16) 0.0458(16) 0.0037(13) 0.0096(13) -0.0018(12)
N14 0.0451(15) 0.0540(17) 0.0501(17) -0.0028(14) 0.0061(13) -0.0027(13)
C15 0.055(2) 0.061(2) 0.068(3) -0.011(2) 0.0193(19) -0.0144(18)
C16 0.076(3) 0.053(2) 0.072(3) 0.0034(19) 0.031(2) -0.0093(19)
C17 0.064(2) 0.052(2) 0.056(2) 0.0090(18) 0.0166(18) -0.0008(18)
N18 0.0433(15) 0.0513(16) 0.0438(17) 0.0022(12) 0.0061(13) 0.0046(12)
C19 0.054(2) 0.058(2) 0.041(2) 0.0044(16) 0.0031(16) 0.0022(16)
C20 0.067(3) 0.095(3) 0.046(2) -0.001(2) -0.003(2) 0.007(2)
N21 0.056(2) 0.116(3) 0.064(3) 0.009(2) -0.0035(19) 0.019(2)
C22 0.048(2) 0.091(3) 0.073(3) 0.003(3) 0.007(2) 0.012(2)
C23 0.0472(19) 0.056(2) 0.055(2) 0.0050(18) 0.0106(16) 0.0056(16)
N24 0.0634(19) 0.0579(18) 0.0406(16) 0.0008(14) 0.0106(14) 0.0055(15)
N25 0.0547(17) 0.0570(18) 0.0476(18) 0.0041(14) 0.0112(14) 0.0077(14)
C26 0.068(2) 0.058(2) 0.067(3) 0.006(2) 0.029(2) 0.0102(18)
C27 0.098(4) 0.074(3) 0.068(3) -0.004(2) 0.040(3) 0.015(3)
C28 0.092(3) 0.076(3) 0.046(2) -0.004(2) 0.021(2) 0.002(2)
N29 0.0463(16) 0.0655(19) 0.0563(19) -0.0008(15) 0.0151(14) 0.0067(14)
N30 0.0492(17) 0.0614(18) 0.0462(17) -0.0045(15) 0.0091(13) 0.0021(14)
C31 0.070(3) 0.083(3) 0.053(2) -0.010(2) 0.019(2) -0.007(2)
C32 0.076(3) 0.105(4) 0.069(3) -0.017(3) 0.036(3) -0.003(3)
C33 0.062(3) 0.091(3) 0.087(4) -0.002(3) 0.037(2) 0.012(2)

loop_
_atom_type_symbol
_atom_type_description
_atom_type_scat_dispersion_real
_atom_type_scat_dispersion_imag
_atom_type_scat_source
C C 0.0033 0.0016 'International Tables Vol C Tables 4.2.6.8 and 6.1.1.4'
H H 0.0000 0.0000 'International Tables Vol C Tables 4.2.6.8 and 6.1.1.4'
N N 0.0061 0.0033 'International Tables Vol C Tables 4.2.6.8 and 6.1.1.4'
Fe Fe 0.3463 0.8444 'International Tables Vol C Tables 4.2.6.8 and 6.1.1.4'
B B 0.0013 0.0007 'International Tables Vol C Tables 4.2.6.8 and 6.1.1.4'
F F 0.0171 0.0103 'International Tables Vol C Tables 4.2.6.8 and 6.1.1.4'
O O 0.0106 0.0060 'International Tables Vol C Tables 4.2.6.8 and 6.1.1.4'

loop_
_geom_angle_atom_site_label_1
_geom_angle_atom_site_label_2
_geom_angle_atom_site_label_3
_geom_angle
_geom_angle_site_symmetry_1
_geom_angle_site_symmetry_3
_geom_angle_publ_flag
N2 Fe1 N18 173.18(11) . . ?
N2 Fe1 N14 73.45(11) . . ?
N18 Fe1 N14 111.91(11) . . ?
N2 Fe1 N25 110.94(11) . . ?
N18 Fe1 N25 73.27(12) . . ?
N14 Fe1 N25 96.25(12) . . ?
N2 Fe1 N30 102.97(11) . . ?
N18 Fe1 N30 73.11(12) . . ?
N14 Fe1 N30 91.98(12) . . ?
N25 Fe1 N30 146.07(12) . . ?
N2 Fe1 N9 73.21(11) . . ?
N18 Fe1 N9 101.54(11) . . ?
N14 Fe1 N9 146.55(11) . . ?
N25 Fe1 N9 93.07(12) . . ?
N30 Fe1 N9 97.97(12) . . ?
C3 N2 C7 118.1(3) . . ?
C3 N2 Fe1 121.1(2) . . ?
C7 N2 Fe1 120.8(2) . . ?
N2 C3 C4 121.0(3) . . ?
N2 C3 N8 113.3(3) . . ?
C4 C3 N8 125.7(3) . . ?
N5 C4 C3 120.8(3) . . ?
C4 N5 C6 118.6(3) . . ?
N5 C6 C7 120.2(4) . . ?
N2 C7 C6 121.3(3) . . ?
N2 C7 N13 113.2(3) . . ?
C6 C7 N13 125.5(3) . . ?
C12 N8 N9 111.5(3) . . ?
C12 N8 C3 130.3(3) . . ?
N9 N8 C3 117.9(3) . . ?
C10 N9 N8 104.3(3) . . ?
C10 N9 Fe1 140.7(3) . . ?
N8 N9 Fe1 114.4(2) . . ?
N9 C10 C11 111.5(4) . . ?
C12 C11 C10 105.8(4) . . ?
N8 C12 C11 106.8(4) . . ?
C17 N13 N14 111.2(3) . . ?
C17 N13 C7 130.6(3) . . ?
N14 N13 C7 118.1(3) . . ?
C15 N14 N13 104.3(3) . . ?
C15 N14 Fe1 140.7(3) . . ?
N13 N14 Fe1 114.3(2) . . ?
N14 C15 C16 111.6(4) . . ?
C17 C16 C15 106.2(4) . . ?
C16 C17 N13 106.6(4) . . ?
C19 N18 C23 118.6(3) . . ?
C19 N18 Fe1 120.9(3) . . ?
C23 N18 Fe1 120.5(3) . . ?
N18 C19 C20 121.0(4) . . ?
N18 C19 N24 113.0(3) . . ?
C20 C19 N24 126.1(4) . . ?
N21 C20 C19 120.8(4) . . ?
C20 N21 C22 118.9(4) . . ?
N21 C22 C23 120.5(4) . . ?
N18 C23 N29 113.8(3) . . ?
N18 C23 C22 120.3(4) . . ?
N29 C23 C22 126.0(4) . . ?
C28 N24 N25 110.9(3) . . ?
C28 N24 C19 130.4(4) . . ?
N25 N24 C19 118.6(3) . . ?
C26 N25 N24 104.9(3) . . ?
C26 N25 Fe1 140.9(3) . . ?
N24 N25 Fe1 114.3(2) . . ?
N25 C26 C27 111.0(4) . . ?
C28 C27 C26 106.5(4) . . ?
C27 C28 N24 106.7(4) . . ?
C33 N29 N30 110.3(4) . . ?
C33 N29 C23 131.8(4) . . ?
N30 N29 C23 117.9(3) . . ?
C31 N30 N29 105.2(3) . . ?
C31 N30 Fe1 140.2(3) . . ?
N29 N30 Fe1 114.5(2) . . ?
N30 C31 C32 111.0(4) . . ?
C33 C32 C31 105.9(4) . . ?
C32 C33 N29 107.5(4) . . ?
F38A B34A F36A 110.0(13) . . ?
F38A B34A F37A 113.7(13) . . ?
F36A B34A F37A 111.3(13) . . ?
F38A B34A F35A 107.6(13) . . ?
F36A B34A F35A 110.0(13) . . ?
F37A B34A F35A 104.0(12) . . ?
F37B B34B F38B 107.5(12) . . ?
F37B B34B F35B 109.9(12) . . ?
F38B B34B F35B 113.3(12) . . ?
F37B B34B F36B 105.8(12) . . ?
F38B B34B F36B 109.2(12) . . ?
F35B B34B F36B 110.9(12) . . ?
F38C B34C F36C 109.2(14) . . ?
F38C B34C F35C 109.8(13) . . ?
F36C B34C F35C 110.8(14) . . ?
F38C B34C F37C 110.1(14) . . ?
F36C B34C F37C 108.6(13) . . ?
F35C B34C F37C 108.4(13) . . ?
F40A B39A F42A 112.4(12) . . ?
F40A B39A F43A 110.6(11) . . ?
F42A B39A F43A 107.4(10) . . ?
F40A B39A F41A 107.8(11) . . ?
F42A B39A F41A 107.8(11) . . ?
F43A B39A F41A 110.9(12) . . ?
F43B B39B F41B 116.9(12) . . ?
F40C B39B F43C 107.0(10) . . ?
F40C B39B F42C 114.0(11) . . ?
F43C B39B F42C 110.0(10) . . ?
F43B B39B F42B 110.4(11) . . ?
F41B B39B F42B 111.4(11) . . ?
F40C B39B F41C 110.7(10) . . ?
F43C B39B F41C 110.1(10) . . ?
F42C B39B F41C 104.9(10) . . ?
F43B B39B F40B 110.4(10) . . ?
F41B B39B F40B 101.6(11) . . ?
F42B B39B F40B 105.2(10) . . ?
O46A N45A O47A 121.0(10) . . ?
O46A N45A C44A 127.3(10) . . ?
O47A N45A C44A 110.7(9) . . ?
O46B N45B O47B 126.8(18) . . ?
O46B N45B C44B 115.2(17) . . ?
O47B N45B C44B 117.0(17) . . ?
O50A N49A O51A 120.1(17) . . ?
O50A N49A C48A 126.0(17) . . ?
O51A N49A C48A 105.7(17) . . ?
O50B N49B O51B 118.7(12) . . ?
O51C N49B O50C 111.7(18) . . ?
O50B N49B C48B 114.0(12) . . ?
O51B N49B C48B 125.4(12) . . ?
O51C N49B C48C 134(2) . . ?
O50C N49B C48C 114(2) . . ?
O55A N53A O54A 118.0(9) . . ?
O55A N53A C52A 111.0(10) . . ?
O54A N53A C52A 130.7(10) . . ?
O55B N53B O54B 119.7(10) . . ?
O55B N53B C52B 129.7(10) . . ?
O54B N53B C52B 110.4(10) . . ?

loop_
_geom_bond_atom_site_label_1
_geom_bond_atom_site_label_2
_geom_bond_distance
_geom_bond_site_symmetry_2
_geom_bond_publ_flag
Fe1 N2 2.114(3) . ?
Fe1 N18 2.123(3) . ?
Fe1 N14 2.179(3) . ?
Fe1 N25 2.184(3) . ?
Fe1 N30 2.185(3) . ?
Fe1 N9 2.191(3) . ?
N2 C3 1.327(4) . ?
N2 C7 1.329(4) . ?
C3 C4 1.381(5) . ?
C3 N8 1.404(5) . ?
C4 N5 1.325(5) . ?
N5 C6 1.334(5) . ?
C6 C7 1.381(5) . ?
C7 N13 1.401(4) . ?
N8 C12 1.348(5) . ?
N8 N9 1.363(4) . ?
N9 C10 1.325(5) . ?
C10 C11 1.384(7) . ?
C11 C12 1.356(7) . ?
N13 C17 1.362(5) . ?
N13 N14 1.365(4) . ?
N14 C15 1.335(5) . ?
C15 C16 1.377(7) . ?
C16 C17 1.357(6) . ?
N18 C19 1.332(5) . ?
N18 C23 1.333(5) . ?
C19 C20 1.375(6) . ?
C19 N24 1.396(5) . ?
C20 N21 1.320(7) . ?
N21 C22 1.336(7) . ?
C22 C23 1.387(6) . ?
C23 N29 1.386(5) . ?
N24 C28 1.355(5) . ?
N24 N25 1.366(4) . ?
N25 C26 1.325(5) . ?
C26 C27 1.384(7) . ?
C27 C28 1.351(7) . ?
N29 C33 1.356(5) . ?
N29 N30 1.371(4) . ?
N30 C31 1.322(5) . ?
C31 C32 1.392(6) . ?
C32 C33 1.349(7) . ?
B34A F38A 1.364(16) . ?
B34A F36A 1.377(17) . ?
B34A F37A 1.408(16) . ?
B34A F35A 1.412(17) . ?
B34B F37B 1.386(16) . ?
B34B F38B 1.392(14) . ?
B34B F35B 1.393(14) . ?
B34B F36B 1.402(15) . ?
B34C F38C 1.365(15) . ?
B34C F36C 1.377(17) . ?
B34C F35C 1.383(16) . ?
B34C F37C 1.419(16) . ?
B39A F40A 1.389(13) . ?
B39A F42A 1.392(14) . ?
B39A F43A 1.397(14) . ?
B39A F41A 1.403(14) . ?
B39B F43B 1.344(13) . ?
B39B F40C 1.345(12) . ?
B39B F41B 1.359(13) . ?
B39B F43C 1.366(13) . ?
B39B F42C 1.399(13) . ?
B39B F42B 1.407(12) . ?
B39B F41C 1.408(12) . ?
B39B F40B 1.459(13) . ?
C44A N45A 1.429(11) . ?
N45A O46A 1.222(13) . ?
N45A O47A 1.224(13) . ?
C44B N45B 1.474(15) . ?
N45B O46B 1.113(15) . ?
N45B O47B 1.239(15) . ?
C48A N49A 1.481(16) . ?
N49A O50A 1.175(14) . ?
N49A O51A 1.253(15) . ?
N49B O50B 1.179(12) . ?
N49B O51C 1.193(18) . ?
N49B O51B 1.241(12) . ?
N49B O50C 1.301(17) . ?
N49B C48B 1.491(13) . ?
N49B C48C 1.505(18) . ?
C52A N53A 1.487(14) . ?
N53A O55A 1.178(10) . ?
N53A O54A 1.200(10) . ?
C52B N53B 1.528(13) . ?
N53B O55B 1.186(10) . ?
N53B O54B 1.220(11) . ?
